data_4302560
loop_
_publ_author_name
'Maarit Risto'
'Teemu T. Takaluoma'
'Tom Bajorek'
'Raija Oilunkaniemi'
'Risto S. Laitinen'
'Tristram Chivers'

_publ_section_title
;
Preparation, Structure, and Metallophilic Interactions of Dinuclear
Silver(I) and Copper(I) Complexes of Selenium Diimides
;
_journal_name_full 'Inorganic Chemistry'
_journal_page_first 6271
_journal_page_last 6279
_journal_paper_doi 10.1021/ic900551f
_journal_volume 48
_journal_year 2009
_chemical_formula_sum 'C64 H96 Ag2 F12 N6 O12 S4 Se2'
_chemical_formula_weight 1871.37
_chemical_name_systematic
;
Bis{(mu-adamantylimido)selane-N,N')silver(I)}(adamantylammonium)-
tris(trifluoromethylsulfate)
;
_space_group_IT_number 2
_symmetry_cell_setting triclinic
_symmetry_space_group_name_Hall '-P 1'
_symmetry_space_group_name_H-M 'P -1'
_atom_sites_solution_hydrogens geom
_atom_sites_solution_primary direct
_atom_sites_solution_secondary difmap
_audit_creation_method SHELXL-97
_cell_angle_alpha 68.81(3)
_cell_angle_beta 70.67(3)
_cell_angle_gamma 74.18(3)
_cell_formula_units_Z 1
_cell_length_a 11.453(2)
_cell_length_b 12.007(2)
_cell_length_c 15.581(3)
_cell_measurement_reflns_used 6250
_cell_measurement_temperature 120(2)
_cell_measurement_theta_max 25.00
_cell_measurement_theta_min 3.51
_cell_volume 1856.4(7)
_computing_cell_refinement 'DENZO-SMN (Otwinowski & Minor, 1997)'
_computing_data_reduction 'DENZO-SMN (Otwinowski & Minor, 1997)'
_computing_molecular_graphics 'DIAMOND (Branderburg & Berndt, 1999)'
_computing_publication_material 'WinGX (Farrugia, 1999)'
_computing_structure_refinement 'SHELXL-97 (Sheldrick, 1997)'
_computing_structure_solution 'SIR-92 (Altonare, et al., 1993)'
_diffrn_ambient_temperature 120(2)
_diffrn_measured_fraction_theta_full 0.956
_diffrn_measured_fraction_theta_max 0.956
_diffrn_measurement_device_type 'Bruker Nonoius Kappaccd'
_diffrn_measurement_method '\f scans, and \w scans with \k offsets'
_diffrn_radiation_monochromator graphite
_diffrn_radiation_source 'fine-focus sealed tube'
_diffrn_radiation_type MoK\a
_diffrn_radiation_wavelength 0.71073
_diffrn_reflns_av_R_equivalents 0.1235
_diffrn_reflns_av_sigmaI/netI 0.1239
_diffrn_reflns_limit_h_max 13
_diffrn_reflns_limit_h_min -13
_diffrn_reflns_limit_k_max 14
_diffrn_reflns_limit_k_min -14
_diffrn_reflns_limit_l_max 18
_diffrn_reflns_limit_l_min -18
_diffrn_reflns_number 21130
_diffrn_reflns_theta_full 25.00
_diffrn_reflns_theta_max 25.00
_diffrn_reflns_theta_min 3.51
_exptl_absorpt_coefficient_mu 1.712
_exptl_absorpt_correction_T_max 0.9193
_exptl_absorpt_correction_T_min 0.8474
_exptl_absorpt_correction_type multi-scan
_exptl_absorpt_process_details '(SHELXTL; Bruker, 2001)'
_exptl_crystal_colour yellow
_exptl_crystal_density_diffrn 1.674
_exptl_crystal_density_method 'not measured'
_exptl_crystal_description block
_exptl_crystal_F_000 952
_exptl_crystal_size_max 0.10
_exptl_crystal_size_mid 0.08
_exptl_crystal_size_min 0.05
_refine_diff_density_max 1.671
_refine_diff_density_min -0.802
_refine_ls_extinction_method none
_refine_ls_goodness_of_fit_ref 1.030
_refine_ls_hydrogen_treatment constr
_refine_ls_matrix_type full
_refine_ls_number_parameters 461
_refine_ls_number_reflns 6250
_refine_ls_number_restraints 0
_refine_ls_restrained_S_all 1.030
_refine_ls_R_factor_all 0.1471
_refine_ls_R_factor_gt 0.0743
_refine_ls_shift/su_max 0.000
_refine_ls_shift/su_mean 0.000
_refine_ls_structure_factor_coef Fsqd
_refine_ls_weighting_details 'calc w=1/[\s^2^(Fo^2^)+(0.0800P)^2^+0.0000P] where P=(Fo^2^+2Fc^2^)/3'
_refine_ls_weighting_scheme calc
_refine_ls_wR_factor_gt 0.1609
_refine_ls_wR_factor_ref 0.1882
_reflns_number_gt 3234
_reflns_number_total 6250
_reflns_threshold_expression >2sigma(I)
_cod_data_source_file ic900551f_si_001_2.cif
_cod_data_source_block cmpd2
_cod_original_cell_volume 1856.5(6)
_cod_database_code 4302560

loop_
_symmetry_equiv_pos_as_xyz
'x, y, z'
'-x, -y, -z'

loop_
_atom_site_label
_atom_site_type_symbol
_atom_site_fract_x
_atom_site_fract_y
_atom_site_fract_z
_atom_site_U_iso_or_equiv
_atom_site_adp_type
_atom_site_occupancy
_atom_site_symmetry_multiplicity
_atom_site_calc_flag
_atom_site_refinement_flags
_atom_site_disorder_assembly
_atom_site_disorder_group
Ag1 Ag 0.39815(7) 0.08804(7) 0.01915(6) 0.0656(3) Uani 1 1 d . . .
Se1 Se 0.62084(8) 0.18543(8) -0.19550(7) 0.0541(3) Uani 1 1 d . . .
S1 S 0.5764(2) 0.1927(3) 0.09997(19) 0.0629(7) Uani 1 1 d . . .
S2 S 0.6064(2) 0.1642(2) 0.55239(19) 0.0592(6) Uani 1 1 d . . .
F1 F 0.7772(5) 0.2640(6) 0.5575(4) 0.0761(16) Uani 1 1 d . . .
F2 F 0.8484(5) 0.0910(5) 0.5297(4) 0.0717(15) Uani 1 1 d . . .
F3 F 0.7982(5) 0.2490(5) 0.4200(4) 0.0694(15) Uani 1 1 d . . .
F4 F 0.7640(6) 0.3096(7) 0.0049(5) 0.102(2) Uani 1 1 d . . .
F5 F 0.5909(7) 0.4210(6) 0.0510(5) 0.095(2) Uani 1 1 d . . .
F6 F 0.6191(6) 0.3575(6) -0.0670(4) 0.0825(17) Uani 1 1 d . . .
O21 O 0.5310(6) 0.2819(7) 0.5297(5) 0.077(2) Uani 1 1 d . . .
O22 O 0.5919(6) 0.1022(7) 0.6509(5) 0.0726(19) Uani 1 1 d . . .
O23 O 0.6099(6) 0.0886(6) 0.4982(5) 0.0687(18) Uani 1 1 d . . .
O11 O 0.4474(6) 0.2229(7) 0.1000(5) 0.079(2) Uani 1 1 d . . .
O12 O 0.6007(6) 0.1841(7) 0.1867(5) 0.0706(19) Uani 1 1 d . . .
O13 O 0.6461(7) 0.0992(7) 0.0572(5) 0.082(2) Uani 1 1 d . . .
N1 N 0.4653(6) 0.1937(6) -0.1262(5) 0.0511(18) Uani 1 1 d . . .
N2 N 0.6958(7) 0.0484(7) -0.1361(5) 0.0535(19) Uani 1 1 d . . .
N3 N 0.4468(7) 0.1503(7) 0.3735(6) 0.060(2) Uani 1 1 d . . .
HA3 H 0.4978 0.1566 0.4050 0.091 Uiso 1 1 calc R . .
HB3 H 0.4900 0.1556 0.3120 0.091 Uiso 1 1 calc R . .
HC3 H 0.4201 0.0776 0.4023 0.091 Uiso 1 1 calc R . .
C1 C 0.6422(10) 0.3264(10) 0.0177(9) 0.072(3) Uani 1 1 d . . .
C2 C 0.7674(9) 0.1930(10) 0.5130(7) 0.064(3) Uani 1 1 d . . .
C10 C 0.3730(8) 0.2959(8) -0.1692(6) 0.051(2) Uani 1 1 d . . .
C11 C 0.2981(8) 0.3583(9) -0.0914(6) 0.057(2) Uani 1 1 d . . .
H1A H 0.2613 0.2978 -0.0322 0.069 Uiso 1 1 calc R . .
H1B H 0.3547 0.3945 -0.0770 0.069 Uiso 1 1 calc R . .
C12 C 0.4320(9) 0.3908(8) -0.2592(7) 0.059(2) Uani 1 1 d . . .
H1C H 0.4827 0.3519 -0.3093 0.071 Uiso 1 1 calc R . .
H1D H 0.4879 0.4276 -0.2446 0.071 Uiso 1 1 calc R . .
C13 C 0.2882(8) 0.2396(8) -0.1925(7) 0.055(2) Uani 1 1 d . . .
H1E H 0.2516 0.1768 -0.1352 0.066 Uiso 1 1 calc R . .
H1F H 0.3372 0.2008 -0.2429 0.066 Uiso 1 1 calc R . .
C14 C 0.1933(9) 0.4575(9) -0.1266(7) 0.061(2) Uani 1 1 d . . .
H14 H 0.1449 0.4984 -0.0766 0.073 Uiso 1 1 calc R . .
C15 C 0.3247(8) 0.4898(8) -0.2945(7) 0.058(2) Uani 1 1 d . . .
H15 H 0.3617 0.5517 -0.3537 0.069 Uiso 1 1 calc R . .
C16 C 0.1829(9) 0.3404(9) -0.2268(7) 0.061(3) Uani 1 1 d . . .
H16 H 0.1262 0.3036 -0.2417 0.074 Uiso 1 1 calc R . .
C17 C 0.2520(9) 0.5503(9) -0.2174(7) 0.064(3) Uani 1 1 d . . .
H1G H 0.1852 0.6162 -0.2398 0.077 Uiso 1 1 calc R . .
H1H H 0.3092 0.5866 -0.2037 0.077 Uiso 1 1 calc R . .
C18 C 0.1047(9) 0.4008(9) -0.1476(7) 0.065(3) Uani 1 1 d . . .
H1I H 0.0357 0.4642 -0.1692 0.078 Uiso 1 1 calc R . .
H1J H 0.0676 0.3395 -0.0893 0.078 Uiso 1 1 calc R . .
C19 C 0.2395(9) 0.4326(9) -0.3160(7) 0.062(3) Uani 1 1 d . . .
H1K H 0.1719 0.4959 -0.3399 0.075 Uiso 1 1 calc R . .
H1L H 0.2882 0.3928 -0.3660 0.075 Uiso 1 1 calc R . .
C20 C 0.8350(8) 0.0200(8) -0.1694(7) 0.054(2) Uani 1 1 d . . .
C21 C 0.8850(8) -0.0334(8) -0.0810(6) 0.055(2) Uani 1 1 d . . .
H2A H 0.8439 -0.1031 -0.0370 0.066 Uiso 1 1 calc R . .
H2B H 0.8644 0.0285 -0.0476 0.066 Uiso 1 1 calc R . .
C22 C 0.8979(8) 0.1307(8) -0.2363(7) 0.057(2) Uani 1 1 d . . .
H2C H 0.8675 0.1660 -0.2947 0.068 Uiso 1 1 calc R . .
H2D H 0.8765 0.1937 -0.2039 0.068 Uiso 1 1 calc R . .
C23 C 0.8682(8) -0.0769(9) -0.2199(7) 0.059(2) Uani 1 1 d . . .
H2E H 0.8286 -0.1480 -0.1770 0.071 Uiso 1 1 calc R . .
H2F H 0.8362 -0.0441 -0.2776 0.071 Uiso 1 1 calc R . .
C24 C 1.0270(8) -0.0751(9) -0.1076(7) 0.057(2) Uani 1 1 d . . .
H24 H 1.0574 -0.1107 -0.0485 0.069 Uiso 1 1 calc R . .
C25 C 1.0412(8) 0.0875(9) -0.2622(7) 0.060(2) Uani 1 1 d . . .
H25 H 1.0831 0.1582 -0.3056 0.072 Uiso 1 1 calc R . .
C26 C 1.0106(8) -0.1150(9) -0.2477(7) 0.059(2) Uani 1 1 d . . .
H26 H 1.0319 -0.1780 -0.2810 0.071 Uiso 1 1 calc R . .
C27 C 1.0873(9) 0.0352(10) -0.1714(7) 0.066(3) Uani 1 1 d . . .
H2G H 1.1799 0.0116 -0.1879 0.079 Uiso 1 1 calc R . .
H2H H 1.0641 0.0971 -0.1377 0.079 Uiso 1 1 calc R . .
C28 C 1.0590(9) -0.1693(9) -0.1585(8) 0.067(3) Uani 1 1 d . . .
H2I H 1.0199 -0.2409 -0.1159 0.080 Uiso 1 1 calc R . .
H2J H 1.1512 -0.1961 -0.1762 0.080 Uiso 1 1 calc R . .
C29 C 1.0731(10) -0.0084(11) -0.3138(8) 0.073(3) Uani 1 1 d . . .
H2K H 1.0428 0.0262 -0.3723 0.088 Uiso 1 1 calc R . .
H2L H 1.1652 -0.0349 -0.3323 0.088 Uiso 1 1 calc R . .
C30 C 0.3363(8) 0.2503(9) 0.3757(7) 0.058(2) Uani 1 1 d . . .
C31 C 0.2510(8) 0.2301(9) 0.3266(7) 0.061(3) Uani 1 1 d . . .
H3A H 0.2239 0.1503 0.3607 0.074 Uiso 1 1 calc R . .
H3B H 0.2964 0.2320 0.2600 0.074 Uiso 1 1 calc R . .
C32 C 0.2691(8) 0.2454(10) 0.4794(7) 0.061(3) Uani 1 1 d . . .
H3C H 0.3268 0.2540 0.5110 0.073 Uiso 1 1 calc R . .
H3D H 0.2394 0.1671 0.5147 0.073 Uiso 1 1 calc R . .
C33 C 0.3809(8) 0.3729(9) 0.3200(7) 0.058(2) Uani 1 1 d . . .
H3E H 0.4373 0.3855 0.3508 0.070 Uiso 1 1 calc R . .
H3F H 0.4280 0.3736 0.2540 0.070 Uiso 1 1 calc R . .
C34 C 0.1349(9) 0.3343(9) 0.3287(8) 0.067(3) Uani 1 1 d . . .
H34 H 0.0765 0.3229 0.2982 0.080 Uiso 1 1 calc R . .
C35 C 0.1573(8) 0.3510(9) 0.4773(7) 0.062(3) Uani 1 1 d . . .
H35 H 0.1126 0.3510 0.5444 0.075 Uiso 1 1 calc R . .
C36 C 0.2673(9) 0.4731(9) 0.3191(8) 0.068(3) Uani 1 1 d . . .
H36 H 0.2954 0.5530 0.2823 0.082 Uiso 1 1 calc R . .
C37 C 0.0648(9) 0.3335(10) 0.4322(7) 0.071(3) Uani 1 1 d . . .
H3G H 0.0348 0.2555 0.4687 0.085 Uiso 1 1 calc R . .
H3H H -0.0088 0.3999 0.4328 0.085 Uiso 1 1 calc R . .
C38 C 0.1786(9) 0.4544(9) 0.2733(7) 0.064(3) Uani 1 1 d . . .
H3I H 0.1052 0.5211 0.2726 0.077 Uiso 1 1 calc R . .
H3J H 0.2223 0.4556 0.2066 0.077 Uiso 1 1 calc R . .
C39 C 0.1987(9) 0.4724(9) 0.4224(8) 0.069(3) Uani 1 1 d . . .
H3K H 0.2556 0.4859 0.4523 0.082 Uiso 1 1 calc R . .
H3L H 0.1247 0.5384 0.4233 0.082 Uiso 1 1 calc R . .

loop_
_atom_site_aniso_label
_atom_site_aniso_U_11
_atom_site_aniso_U_22
_atom_site_aniso_U_33
_atom_site_aniso_U_23
_atom_site_aniso_U_13
_atom_site_aniso_U_12
Ag1 0.0500(5) 0.0586(5) 0.0700(6) -0.0070(4) -0.0077(4) -0.0076(4)
Se1 0.0468(5) 0.0532(6) 0.0594(6) -0.0126(5) -0.0139(4) -0.0096(4)
S1 0.0566(15) 0.0708(17) 0.0647(17) -0.0279(14) -0.0138(12) -0.0079(13)
S2 0.0538(14) 0.0628(16) 0.0632(17) -0.0181(13) -0.0154(12) -0.0142(12)
F1 0.072(4) 0.088(4) 0.083(4) -0.034(4) -0.011(3) -0.035(3)
F2 0.055(3) 0.063(4) 0.086(4) -0.009(3) -0.023(3) -0.006(3)
F3 0.060(3) 0.071(4) 0.064(4) -0.010(3) -0.007(3) -0.015(3)
F4 0.073(4) 0.114(6) 0.112(5) -0.007(4) -0.032(4) -0.032(4)
F5 0.118(5) 0.075(4) 0.108(5) -0.031(4) -0.049(4) -0.014(4)
F6 0.096(4) 0.084(4) 0.075(4) -0.014(3) -0.034(4) -0.028(3)
O21 0.052(4) 0.078(5) 0.095(5) -0.028(4) -0.015(4) -0.005(4)
O22 0.070(4) 0.087(5) 0.065(5) -0.025(4) -0.014(4) -0.022(4)
O23 0.064(4) 0.078(5) 0.069(4) -0.018(4) -0.021(3) -0.021(4)
O11 0.062(4) 0.104(6) 0.079(5) -0.030(4) -0.023(4) -0.020(4)
O12 0.058(4) 0.086(5) 0.069(5) -0.027(4) -0.016(3) -0.010(4)
O13 0.089(5) 0.074(5) 0.077(5) -0.024(4) -0.015(4) -0.013(4)
N1 0.047(4) 0.047(4) 0.055(4) -0.010(4) -0.016(4) -0.005(3)
N2 0.052(4) 0.055(5) 0.053(4) -0.006(4) -0.018(4) -0.018(4)
N3 0.051(4) 0.057(5) 0.071(5) -0.013(4) -0.018(4) -0.012(4)
C1 0.065(7) 0.068(7) 0.090(9) -0.021(6) -0.037(6) -0.004(5)
C2 0.056(6) 0.077(7) 0.056(7) -0.016(6) -0.015(5) -0.011(6)
C10 0.043(5) 0.061(6) 0.047(5) -0.016(5) -0.010(4) -0.009(4)
C11 0.052(5) 0.059(6) 0.056(6) -0.006(5) -0.015(5) -0.016(5)
C12 0.058(6) 0.055(6) 0.059(6) -0.007(5) -0.017(5) -0.013(5)
C13 0.051(5) 0.049(5) 0.063(6) -0.012(5) -0.011(5) -0.018(4)
C14 0.063(6) 0.056(6) 0.053(6) -0.009(5) -0.017(5) -0.003(5)
C15 0.055(5) 0.052(6) 0.053(6) -0.001(5) -0.011(5) -0.012(5)
C16 0.064(6) 0.060(6) 0.067(6) -0.006(5) -0.031(5) -0.020(5)
C17 0.061(6) 0.055(6) 0.078(7) -0.022(5) -0.025(5) -0.001(5)
C18 0.052(6) 0.066(7) 0.067(7) -0.011(5) -0.013(5) -0.010(5)
C19 0.061(6) 0.059(6) 0.072(7) -0.022(5) -0.032(5) 0.003(5)
C20 0.042(5) 0.054(6) 0.061(6) -0.016(5) -0.008(4) -0.009(4)
C21 0.053(5) 0.049(5) 0.059(6) -0.014(5) -0.016(5) -0.008(4)
C22 0.049(5) 0.055(6) 0.063(6) -0.018(5) -0.014(5) -0.003(4)
C23 0.057(6) 0.060(6) 0.063(6) -0.022(5) -0.014(5) -0.012(5)
C24 0.050(5) 0.072(7) 0.054(6) -0.017(5) -0.015(4) -0.016(5)
C25 0.053(6) 0.054(6) 0.069(6) -0.013(5) -0.010(5) -0.017(5)
C26 0.050(5) 0.059(6) 0.072(7) -0.027(5) -0.008(5) -0.014(5)
C27 0.049(5) 0.075(7) 0.079(7) -0.030(6) -0.016(5) -0.012(5)
C28 0.045(5) 0.065(7) 0.096(8) -0.035(6) -0.025(5) 0.003(5)
C29 0.063(6) 0.094(8) 0.065(7) -0.026(6) -0.016(5) -0.014(6)
C30 0.048(5) 0.063(6) 0.065(6) -0.016(5) -0.014(5) -0.015(5)
C31 0.052(5) 0.060(6) 0.072(6) -0.018(5) -0.018(5) -0.009(5)
C32 0.051(5) 0.077(7) 0.057(6) -0.023(5) -0.015(5) -0.010(5)
C33 0.051(5) 0.058(6) 0.070(6) -0.021(5) -0.019(5) -0.012(5)
C34 0.061(6) 0.062(6) 0.092(8) -0.019(6) -0.041(6) -0.011(5)
C35 0.047(5) 0.080(7) 0.062(6) -0.026(6) -0.013(5) -0.010(5)
C36 0.060(6) 0.052(6) 0.081(7) -0.008(5) -0.017(6) -0.009(5)
C37 0.053(6) 0.074(7) 0.072(7) -0.019(6) -0.008(5) -0.005(5)
C38 0.055(6) 0.068(7) 0.066(6) -0.010(5) -0.022(5) -0.010(5)
C39 0.054(6) 0.067(7) 0.097(8) -0.034(6) -0.027(6) -0.005(5)

loop_
_atom_type_symbol
_atom_type_description
_atom_type_scat_dispersion_real
_atom_type_scat_dispersion_imag
_atom_type_scat_source
C C 0.0033 0.0016 'International Tables Vol C Tables 4.2.6.8 and 6.1.1.4'
H H 0.0000 0.0000 'International Tables Vol C Tables 4.2.6.8 and 6.1.1.4'
N N 0.0061 0.0033 'International Tables Vol C Tables 4.2.6.8 and 6.1.1.4'
O O 0.0106 0.0060 'International Tables Vol C Tables 4.2.6.8 and 6.1.1.4'
F F 0.0171 0.0103 'International Tables Vol C Tables 4.2.6.8 and 6.1.1.4'
S S 0.1246 0.1234 'International Tables Vol C Tables 4.2.6.8 and 6.1.1.4'
Ag Ag -0.8971 1.1015 'International Tables Vol C Tables 4.2.6.8 and 6.1.1.4'
Se Se -0.0929 2.2259 'International Tables Vol C Tables 4.2.6.8 and 6.1.1.4'

loop_
_geom_angle_atom_site_label_1
_geom_angle_atom_site_label_2
_geom_angle_atom_site_label_3
_geom_angle
_geom_angle_site_symmetry_1
_geom_angle_site_symmetry_3
_geom_angle_publ_flag
N1 Ag1 N2 157.7(3) . 2_655 ?
N1 Ag1 Ag1 86.28(19) . 2_655 ?
N2 Ag1 Ag1 89.8(2) 2_655 2_655 ?
N2 Se1 N1 103.8(3) . . ?
O11 S1 O13 113.7(5) . . ?
O11 S1 O12 115.1(4) . . ?
O13 S1 O12 116.1(4) . . ?
O11 S1 C1 104.4(5) . . ?
O13 S1 C1 103.3(5) . . ?
O12 S1 C1 101.9(5) . . ?
O22 S2 O21 115.7(4) . . ?
O22 S2 O23 113.2(4) . . ?
O21 S2 O23 115.1(4) . . ?
O22 S2 C2 102.7(4) . . ?
O21 S2 C2 104.6(5) . . ?
O23 S2 C2 103.3(5) . . ?
C10 N1 Se1 115.5(5) . . ?
C10 N1 Ag1 117.0(5) . . ?
Se1 N1 Ag1 126.9(3) . . ?
C20 N2 Se1 117.7(6) . . ?
C20 N2 Ag1 117.5(5) . 2_655 ?
Se1 N2 Ag1 124.7(4) . 2_655 ?
C30 N3 HA3 109.5 . . ?
C30 N3 HB3 109.5 . . ?
HA3 N3 HB3 109.5 . . ?
C30 N3 HC3 109.5 . . ?
HA3 N3 HC3 109.5 . . ?
HB3 N3 HC3 109.5 . . ?
F4 C1 F5 107.7(9) . . ?
F4 C1 F6 108.3(10) . . ?
F5 C1 F6 106.7(8) . . ?
F4 C1 S1 111.8(8) . . ?
F5 C1 S1 110.4(8) . . ?
F6 C1 S1 111.7(7) . . ?
F2 C2 F1 109.7(8) . . ?
F2 C2 F3 107.6(8) . . ?
F1 C2 F3 107.9(9) . . ?
F2 C2 S2 111.3(7) . . ?
F1 C2 S2 109.7(7) . . ?
F3 C2 S2 110.7(7) . . ?
N1 C10 C13 106.8(7) . . ?
N1 C10 C12 114.8(7) . . ?
C13 C10 C12 109.6(7) . . ?
N1 C10 C11 106.0(7) . . ?
C13 C10 C11 110.9(7) . . ?
C12 C10 C11 108.8(8) . . ?
C14 C11 C10 109.3(7) . . ?
C14 C11 H1A 109.8 . . ?
C10 C11 H1A 109.8 . . ?
C14 C11 H1B 109.8 . . ?
C10 C11 H1B 109.8 . . ?
H1A C11 H1B 108.3 . . ?
C10 C12 C15 108.4(7) . . ?
C10 C12 H1C 110.0 . . ?
C15 C12 H1C 110.0 . . ?
C10 C12 H1D 110.0 . . ?
C15 C12 H1D 110.0 . . ?
H1C C12 H1D 108.4 . . ?
C10 C13 C16 108.4(7) . . ?
C10 C13 H1E 110.0 . . ?
C16 C13 H1E 110.0 . . ?
C10 C13 H1F 110.0 . . ?
C16 C13 H1F 110.0 . . ?
H1E C13 H1F 108.4 . . ?
C17 C14 C11 109.0(8) . . ?
C17 C14 C18 109.8(8) . . ?
C11 C14 C18 109.7(8) . . ?
C17 C14 H14 109.5 . . ?
C11 C14 H14 109.5 . . ?
C18 C14 H14 109.5 . . ?
C19 C15 C17 110.6(8) . . ?
C19 C15 C12 109.6(8) . . ?
C17 C15 C12 108.5(8) . . ?
C19 C15 H15 109.3 . . ?
C17 C15 H15 109.3 . . ?
C12 C15 H15 109.3 . . ?
C19 C16 C13 109.5(8) . . ?
C19 C16 C18 110.8(8) . . ?
C13 C16 C18 110.3(8) . . ?
C19 C16 H16 108.8 . . ?
C13 C16 H16 108.8 . . ?
C18 C16 H16 108.8 . . ?
C15 C17 C14 110.2(8) . . ?
C15 C17 H1G 109.6 . . ?
C14 C17 H1G 109.6 . . ?
C15 C17 H1H 109.6 . . ?
C14 C17 H1H 109.6 . . ?
H1G C17 H1H 108.1 . . ?
C14 C18 C16 107.8(8) . . ?
C14 C18 H1I 110.1 . . ?
C16 C18 H1I 110.1 . . ?
C14 C18 H1J 110.1 . . ?
C16 C18 H1J 110.1 . . ?
H1I C18 H1J 108.5 . . ?
C16 C19 C15 109.4(8) . . ?
C16 C19 H1K 109.8 . . ?
C15 C19 H1K 109.8 . . ?
C16 C19 H1L 109.8 . . ?
C15 C19 H1L 109.8 . . ?
H1K C19 H1L 108.2 . . ?
N2 C20 C21 107.1(7) . . ?
N2 C20 C23 108.0(7) . . ?
C21 C20 C23 108.5(7) . . ?
N2 C20 C22 114.5(7) . . ?
C21 C20 C22 108.8(7) . . ?
C23 C20 C22 109.8(7) . . ?
C20 C21 C24 110.9(7) . . ?
C20 C21 H2A 109.5 . . ?
C24 C21 H2A 109.5 . . ?
C20 C21 H2B 109.5 . . ?
C24 C21 H2B 109.5 . . ?
H2A C21 H2B 108.0 . . ?
C25 C22 C20 108.2(7) . . ?
C25 C22 H2C 110.1 . . ?
C20 C22 H2C 110.1 . . ?
C25 C22 H2D 110.1 . . ?
C20 C22 H2D 110.1 . . ?
H2C C22 H2D 108.4 . . ?
C26 C23 C20 109.1(7) . . ?
C26 C23 H2E 109.9 . . ?
C20 C23 H2E 109.9 . . ?
C26 C23 H2F 109.9 . . ?
C20 C23 H2F 109.9 . . ?
H2E C23 H2F 108.3 . . ?
C28 C24 C27 110.7(8) . . ?
C28 C24 C21 109.7(7) . . ?
C27 C24 C21 108.0(8) . . ?
C28 C24 H24 109.5 . . ?
C27 C24 H24 109.5 . . ?
C21 C24 H24 109.5 . . ?
C27 C25 C29 110.6(8) . . ?
C27 C25 C22 109.5(8) . . ?
C29 C25 C22 109.4(8) . . ?
C27 C25 H25 109.1 . . ?
C29 C25 H25 109.1 . . ?
C22 C25 H25 109.1 . . ?
C29 C26 C28 109.8(8) . . ?
C29 C26 C23 110.9(8) . . ?
C28 C26 C23 109.7(8) . . ?
C29 C26 H26 108.8 . . ?
C28 C26 H26 108.8 . . ?
C23 C26 H26 108.8 . . ?
C24 C27 C25 108.8(8) . . ?
C24 C27 H2G 109.9 . . ?
C25 C27 H2G 109.9 . . ?
C24 C27 H2H 109.9 . . ?
C25 C27 H2H 109.9 . . ?
H2G C27 H2H 108.3 . . ?
C24 C28 C26 109.2(8) . . ?
C24 C28 H2I 109.8 . . ?
C26 C28 H2I 109.8 . . ?
C24 C28 H2J 109.8 . . ?
C26 C28 H2J 109.8 . . ?
H2I C28 H2J 108.3 . . ?
C26 C29 C25 108.7(8) . . ?
C26 C29 H2K 109.9 . . ?
C25 C29 H2K 109.9 . . ?
C26 C29 H2L 109.9 . . ?
C25 C29 H2L 109.9 . . ?
H2K C29 H2L 108.3 . . ?
N3 C30 C32 109.0(7) . . ?
N3 C30 C31 106.7(7) . . ?
C32 C30 C31 111.4(8) . . ?
N3 C30 C33 109.4(7) . . ?
C32 C30 C33 110.5(8) . . ?
C31 C30 C33 109.7(8) . . ?
C30 C31 C34 107.0(8) . . ?
C30 C31 H3A 110.3 . . ?
C34 C31 H3A 110.3 . . ?
C30 C31 H3B 110.3 . . ?
C34 C31 H3B 110.3 . . ?
H3A C31 H3B 108.6 . . ?
C30 C32 C35 106.8(8) . . ?
C30 C32 H3C 110.4 . . ?
C35 C32 H3C 110.4 . . ?
C30 C32 H3D 110.4 . . ?
C35 C32 H3D 110.4 . . ?
H3C C32 H3D 108.6 . . ?
C36 C33 C30 108.8(8) . . ?
C36 C33 H3E 109.9 . . ?
C30 C33 H3E 109.9 . . ?
C36 C33 H3F 109.9 . . ?
C30 C33 H3F 109.9 . . ?
H3E C33 H3F 108.3 . . ?
C38 C34 C37 109.6(9) . . ?
C38 C34 C31 109.1(8) . . ?
C37 C34 C31 110.7(8) . . ?
C38 C34 H34 109.1 . . ?
C37 C34 H34 109.1 . . ?
C31 C34 H34 109.1 . . ?
C39 C35 C32 112.0(8) . . ?
C39 C35 C37 109.3(8) . . ?
C32 C35 C37 110.0(8) . . ?
C39 C35 H35 108.5 . . ?
C32 C35 H35 108.5 . . ?
C37 C35 H35 108.5 . . ?
C33 C36 C38 110.7(8) . . ?
C33 C36 C39 108.6(8) . . ?
C38 C36 C39 109.5(8) . . ?
C33 C36 H36 109.3 . . ?
C38 C36 H36 109.3 . . ?
C39 C36 H36 109.3 . . ?
C34 C37 C35 107.9(8) . . ?
C34 C37 H3G 110.1 . . ?
C35 C37 H3G 110.1 . . ?
C34 C37 H3H 110.1 . . ?
C35 C37 H3H 110.1 . . ?
H3G C37 H3H 108.4 . . ?
C34 C38 C36 109.7(8) . . ?
C34 C38 H3I 109.7 . . ?
C36 C38 H3I 109.7 . . ?
C34 C38 H3J 109.7 . . ?
C36 C38 H3J 109.7 . . ?
H3I C38 H3J 108.2 . . ?
C35 C39 C36 108.8(8) . . ?
C35 C39 H3K 109.9 . . ?
C36 C39 H3K 109.9 . . ?
C35 C39 H3L 109.9 . . ?
C36 C39 H3L 109.9 . . ?
H3K C39 H3L 108.3 . . ?

loop_
_geom_bond_atom_site_label_1
_geom_bond_atom_site_label_2
_geom_bond_distance
_geom_bond_site_symmetry_2
_geom_bond_publ_flag
Ag1 N1 2.152(7) . ?
Ag1 N2 2.161(7) 2_655 ?
Ag1 Ag1 2.7513(18) 2_655 ?
Se1 N2 1.719(7) . ?
Se1 N1 1.749(7) . ?
S1 O11 1.422(7) . ?
S1 O13 1.430(8) . ?
S1 O12 1.430(7) . ?
S1 C1 1.822(12) . ?
S2 O22 1.419(7) . ?
S2 O21 1.429(7) . ?
S2 O23 1.433(7) . ?
S2 C2 1.827(10) . ?
F1 C2 1.324(11) . ?
F2 C2 1.318(11) . ?
F3 C2 1.328(11) . ?
F4 C1 1.310(12) . ?
F5 C1 1.330(12) . ?
F6 C1 1.331(11) . ?
N1 C10 1.496(11) . ?
N2 C20 1.487(11) . ?
N2 Ag1 2.161(7) 2_655 ?
N3 C30 1.488(12) . ?
N3 HA3 0.9100 . ?
N3 HB3 0.9100 . ?
N3 HC3 0.9100 . ?
C10 C13 1.517(12) . ?
C10 C12 1.537(12) . ?
C10 C11 1.545(12) . ?
C11 C14 1.531(12) . ?
C11 H1A 0.9900 . ?
C11 H1B 0.9900 . ?
C12 C15 1.551(12) . ?
C12 H1C 0.9900 . ?
C12 H1D 0.9900 . ?
C13 C16 1.539(13) . ?
C13 H1E 0.9900 . ?
C13 H1F 0.9900 . ?
C14 C17 1.528(14) . ?
C14 C18 1.534(13) . ?
C14 H14 1.0000 . ?
C15 C19 1.513(13) . ?
C15 C17 1.518(13) . ?
C15 H15 1.0000 . ?
C16 C19 1.503(14) . ?
C16 C18 1.554(14) . ?
C16 H16 1.0000 . ?
C17 H1G 0.9900 . ?
C17 H1H 0.9900 . ?
C18 H1I 0.9900 . ?
C18 H1J 0.9900 . ?
C19 H1K 0.9900 . ?
C19 H1L 0.9900 . ?
C20 C21 1.523(12) . ?
C20 C23 1.530(13) . ?
C20 C22 1.547(13) . ?
C21 C24 1.525(12) . ?
C21 H2A 0.9900 . ?
C21 H2B 0.9900 . ?
C22 C25 1.542(12) . ?
C22 H2C 0.9900 . ?
C22 H2D 0.9900 . ?
C23 C26 1.525(12) . ?
C23 H2E 0.9900 . ?
C23 H2F 0.9900 . ?
C24 C28 1.508(13) . ?
C24 C27 1.520(14) . ?
C24 H24 1.0000 . ?
C25 C27 1.531(13) . ?
C25 C29 1.533(14) . ?
C25 H25 1.0000 . ?
C26 C29 1.506(15) . ?
C26 C28 1.524(13) . ?
C26 H26 1.0000 . ?
C27 H2G 0.9900 . ?
C27 H2H 0.9900 . ?
C28 H2I 0.9900 . ?
C28 H2J 0.9900 . ?
C29 H2K 0.9900 . ?
C29 H2L 0.9900 . ?
C30 C32 1.529(13) . ?
C30 C31 1.536(12) . ?
C30 C33 1.541(13) . ?
C31 C34 1.558(13) . ?
C31 H3A 0.9900 . ?
C31 H3B 0.9900 . ?
C32 C35 1.536(13) . ?
C32 H3C 0.9900 . ?
C32 H3D 0.9900 . ?
C33 C36 1.511(13) . ?
C33 H3E 0.9900 . ?
C33 H3F 0.9900 . ?
C34 C38 1.512(14) . ?
C34 C37 1.543(14) . ?
C34 H34 1.0000 . ?
C35 C39 1.514(14) . ?
C35 C37 1.543(13) . ?
C35 H35 1.0000 . ?
C36 C38 1.521(13) . ?
C36 C39 1.538(14) . ?
C36 H36 1.0000 . ?
C37 H3G 0.9900 . ?
C37 H3H 0.9900 . ?
C38 H3I 0.9900 . ?
C38 H3J 0.9900 . ?
C39 H3K 0.9900 . ?
C39 H3L 0.9900 . ?

loop_
_geom_torsion_atom_site_label_1
_geom_torsion_atom_site_label_2
_geom_torsion_atom_site_label_3
_geom_torsion_atom_site_label_4
_geom_torsion
_geom_torsion_site_symmetry_1
_geom_torsion_site_symmetry_2
_geom_torsion_site_symmetry_3
_geom_torsion_site_symmetry_4
_geom_torsion_publ_flag
N2 Se1 N1 C10 -170.9(6) . . . . ?
N2 Se1 N1 Ag1 17.5(5) . . . . ?
N2 Ag1 N1 C10 80.4(9) 2_655 . . . ?
Ag1 Ag1 N1 C10 160.7(6) 2_655 . . . ?
N2 Ag1 N1 Se1 -108.1(7) 2_655 . . . ?
Ag1 Ag1 N1 Se1 -27.8(4) 2_655 . . . ?
N1 Se1 N2 C20 -171.9(6) . . . . ?
N1 Se1 N2 Ag1 10.0(5) . . . 2_655 ?
O11 S1 C1 F4 -175.8(8) . . . . ?
O13 S1 C1 F4 -56.6(9) . . . . ?
O12 S1 C1 F4 64.1(9) . . . . ?
O11 S1 C1 F5 64.4(8) . . . . ?
O13 S1 C1 F5 -176.5(7) . . . . ?
O12 S1 C1 F5 -55.7(8) . . . . ?
O11 S1 C1 F6 -54.2(8) . . . . ?
O13 S1 C1 F6 65.0(8) . . . . ?
O12 S1 C1 F6 -174.3(7) . . . . ?
O22 S2 C2 F2 58.8(8) . . . . ?
O21 S2 C2 F2 -179.9(7) . . . . ?
O23 S2 C2 F2 -59.1(8) . . . . ?
O22 S2 C2 F1 -62.7(8) . . . . ?
O21 S2 C2 F1 58.6(8) . . . . ?
O23 S2 C2 F1 179.4(7) . . . . ?
O22 S2 C2 F3 178.4(7) . . . . ?
O21 S2 C2 F3 -60.3(8) . . . . ?
O23 S2 C2 F3 60.5(8) . . . . ?
Se1 N1 C10 C13 111.3(7) . . . . ?
Ag1 N1 C10 C13 -76.2(7) . . . . ?
Se1 N1 C10 C12 -10.3(9) . . . . ?
Ag1 N1 C10 C12 162.2(6) . . . . ?
Se1 N1 C10 C11 -130.4(6) . . . . ?
Ag1 N1 C10 C11 42.0(8) . . . . ?
N1 C10 C11 C14 -175.0(7) . . . . ?
C13 C10 C11 C14 -59.5(10) . . . . ?
C12 C10 C11 C14 61.0(9) . . . . ?
N1 C10 C12 C15 -179.9(7) . . . . ?
C13 C10 C12 C15 60.0(9) . . . . ?
C11 C10 C12 C15 -61.4(9) . . . . ?
N1 C10 C13 C16 174.0(7) . . . . ?
C12 C10 C13 C16 -61.1(9) . . . . ?
C11 C10 C13 C16 59.0(10) . . . . ?
C10 C11 C14 C17 -60.0(10) . . . . ?
C10 C11 C14 C18 60.2(10) . . . . ?
C10 C12 C15 C19 -59.3(10) . . . . ?
C10 C12 C15 C17 61.6(10) . . . . ?
C10 C13 C16 C19 61.9(10) . . . . ?
C10 C13 C16 C18 -60.3(10) . . . . ?
C19 C15 C17 C14 58.7(10) . . . . ?
C12 C15 C17 C14 -61.6(10) . . . . ?
C11 C14 C17 C15 60.9(10) . . . . ?
C18 C14 C17 C15 -59.2(10) . . . . ?
C17 C14 C18 C16 58.7(10) . . . . ?
C11 C14 C18 C16 -60.9(10) . . . . ?
C19 C16 C18 C14 -60.1(10) . . . . ?
C13 C16 C18 C14 61.3(10) . . . . ?
C13 C16 C19 C15 -61.8(10) . . . . ?
C18 C16 C19 C15 60.1(10) . . . . ?
C17 C15 C19 C16 -58.9(10) . . . . ?
C12 C15 C19 C16 60.7(10) . . . . ?
Se1 N2 C20 C21 135.8(6) . . . . ?
Ag1 N2 C20 C21 -45.9(8) 2_655 . . . ?
Se1 N2 C20 C23 -107.4(7) . . . . ?
Ag1 N2 C20 C23 70.8(8) 2_655 . . . ?
Se1 N2 C20 C22 15.1(10) . . . . ?
Ag1 N2 C20 C22 -166.6(6) 2_655 . . . ?
N2 C20 C21 C24 175.4(7) . . . . ?
C23 C20 C21 C24 59.0(10) . . . . ?
C22 C20 C21 C24 -60.4(9) . . . . ?
N2 C20 C22 C25 178.6(7) . . . . ?
C21 C20 C22 C25 58.8(9) . . . . ?
C23 C20 C22 C25 -59.8(9) . . . . ?
N2 C20 C23 C26 -175.5(7) . . . . ?
C21 C20 C23 C26 -59.7(10) . . . . ?
C22 C20 C23 C26 59.1(10) . . . . ?
C20 C21 C24 C28 -59.1(10) . . . . ?
C20 C21 C24 C27 61.6(10) . . . . ?
C20 C22 C25 C27 -60.7(10) . . . . ?
C20 C22 C25 C29 60.7(10) . . . . ?
C20 C23 C26 C29 -60.0(11) . . . . ?
C20 C23 C26 C28 61.4(10) . . . . ?
C28 C24 C27 C25 58.4(10) . . . . ?
C21 C24 C27 C25 -61.7(10) . . . . ?
C29 C25 C27 C24 -57.9(10) . . . . ?
C22 C25 C27 C24 62.8(10) . . . . ?
C27 C24 C28 C26 -60.1(10) . . . . ?
C21 C24 C28 C26 59.0(10) . . . . ?
C29 C26 C28 C24 61.2(10) . . . . ?
C23 C26 C28 C24 -60.9(10) . . . . ?
C28 C26 C29 C25 -60.5(10) . . . . ?
C23 C26 C29 C25 60.9(10) . . . . ?
C27 C25 C29 C26 59.5(10) . . . . ?
C22 C25 C29 C26 -61.2(10) . . . . ?
N3 C30 C31 C34 179.9(8) . . . . ?
C32 C30 C31 C34 61.0(10) . . . . ?
C33 C30 C31 C34 -61.7(10) . . . . ?
N3 C30 C32 C35 179.4(7) . . . . ?
C31 C30 C32 C35 -63.1(10) . . . . ?
C33 C30 C32 C35 59.1(9) . . . . ?
N3 C30 C33 C36 177.5(8) . . . . ?
C32 C30 C33 C36 -62.5(10) . . . . ?
C31 C30 C33 C36 60.7(10) . . . . ?
C30 C31 C34 C38 61.8(10) . . . . ?
C30 C31 C34 C37 -58.9(10) . . . . ?
C30 C32 C35 C39 -59.1(10) . . . . ?
C30 C32 C35 C37 62.7(10) . . . . ?
C30 C33 C36 C38 -58.8(11) . . . . ?
C30 C33 C36 C39 61.5(10) . . . . ?
C38 C34 C37 C35 -60.6(10) . . . . ?
C31 C34 C37 C35 59.8(11) . . . . ?
C39 C35 C37 C34 61.6(11) . . . . ?
C32 C35 C37 C34 -61.7(11) . . . . ?
C37 C34 C38 C36 60.4(10) . . . . ?
C31 C34 C38 C36 -61.0(11) . . . . ?
C33 C36 C38 C34 59.9(11) . . . . ?
C39 C36 C38 C34 -59.9(11) . . . . ?
C32 C35 C39 C36 60.4(10) . . . . ?
C37 C35 C39 C36 -61.7(10) . . . . ?
C33 C36 C39 C35 -60.5(10) . . . . ?
C38 C36 C39 C35 60.5(10) . . . . ?
